data_2207760
loop_
_publ_author_name
'Sundar, T. V.'
'Parthasarathi, V.'
'Sridhar, B.'
'Venkatesan, P.'
'Nallu, M.'

_publ_section_title
;
 2-Amino-1-(4-nitrobenzyl)pyridinium bromide
;
_journal_coeditor_code CV6613
_journal_issue 1
_journal_name_full 'Acta Crystallographica Section E'
_journal_page_first o74
_journal_page_last o76
_journal_paper_doi 10.1107/S1600536805039735
_journal_volume 62
_journal_year 2006
_chemical_formula_iupac 'C12 H12 O2 N3 + , Br -'
_chemical_formula_moiety 'C12 H12 O2 N3 + , Br -'
_chemical_formula_sum 'C12 H12 Br N3 O2'
_chemical_formula_weight 310.16
_chemical_melting_point 518
_chemical_name_systematic
;
2-Amino-1-(4-nitrobenzyl)pyridinium bromide
;
_space_group_IT_number 60
_symmetry_cell_setting orthorhombic
_symmetry_space_group_name_Hall '-P 2n 2ab'
_symmetry_space_group_name_H-M 'P b c n'
_atom_sites_solution_hydrogens geom
_atom_sites_solution_primary direct
_atom_sites_solution_secondary difmap
_audit_creation_method SHELXL97
_cell_angle_alpha 90.00
_cell_angle_beta 90.00
_cell_angle_gamma 90.00
_cell_formula_units_Z 8
_cell_length_a 8.0505(6)
_cell_length_b 14.0971(10)
_cell_length_c 21.8990(15)
_cell_measurement_reflns_used 6556
_cell_measurement_temperature 273(2)
_cell_measurement_theta_max 26.57
_cell_measurement_theta_min 2.69
_cell_volume 2485.3(3)
_computing_cell_refinement 'SAINT (Bruker, 2001)'
_computing_data_collection 'SMART (Bruker, 2001)'
_computing_data_reduction SAINT
_computing_molecular_graphics 'ORTEP-3 (Farrugia, 1997) and PLATON (Spek, 2003)'
_computing_publication_material 'SHELXL97 and PARST (Nardelli, 1995)'
_computing_structure_refinement 'SHELXL97 (Sheldrick, 1997)'
_computing_structure_solution 'DIRDIF99 (Beurskens <i>et al.</i>,  1999)'
_diffrn_ambient_temperature 273(2)
_diffrn_measured_fraction_theta_full 1.000
_diffrn_measured_fraction_theta_max 1.000
_diffrn_measurement_device 'Bruker SMART APEX CCD area-detector'
_diffrn_measurement_device_type 'Bruker SMART APEX CCD area-detector'
_diffrn_measurement_method \w
_diffrn_radiation_monochromator graphite
_diffrn_radiation_source 'fine-focus sealed tube'
_diffrn_radiation_type MoK\a
_diffrn_radiation_wavelength 0.71073
_diffrn_reflns_av_R_equivalents 0.0412
_diffrn_reflns_av_sigmaI/netI 0.0303
_diffrn_reflns_limit_h_max 9
_diffrn_reflns_limit_h_min -9
_diffrn_reflns_limit_k_max 16
_diffrn_reflns_limit_k_min -16
_diffrn_reflns_limit_l_max 26
_diffrn_reflns_limit_l_min -26
_diffrn_reflns_number 16442
_diffrn_reflns_theta_full 25.00
_diffrn_reflns_theta_max 25.00
_diffrn_reflns_theta_min 1.86
_diffrn_standards_number 0
_exptl_absorpt_coefficient_mu 3.306
_exptl_absorpt_correction_type none
_exptl_crystal_colour Colourless
_exptl_crystal_density_diffrn 1.658
_exptl_crystal_density_method 'not measured'
_exptl_crystal_description Block
_exptl_crystal_F_000 1248
_exptl_crystal_size_max 0.10
_exptl_crystal_size_mid 0.10
_exptl_crystal_size_min 0.09
_refine_diff_density_max 0.427
_refine_diff_density_min -0.471
_refine_ls_extinction_coef 0.0062(5)
_refine_ls_extinction_expression Fc^*^=kFc[1+0.001xFc^2^\l^3^/sin(2\q)]^-1/4^
_refine_ls_extinction_method 'SHELXL97 (Sheldrick, 1997)'
_refine_ls_goodness_of_fit_ref 1.065
_refine_ls_hydrogen_treatment constr
_refine_ls_matrix_type full
_refine_ls_number_parameters 164
_refine_ls_number_reflns 2203
_refine_ls_number_restraints 0
_refine_ls_restrained_S_all 1.065
_refine_ls_R_factor_all 0.0387
_refine_ls_R_factor_gt 0.0317
_refine_ls_shift/su_max 0.001
_refine_ls_shift/su_mean 0.000
_refine_ls_structure_factor_coef Fsqd
_refine_ls_weighting_details 'calc w = 1/[\s^2^(Fo^2^)+(0.0323P)^2^+2.4183P] where P=(Fo^2^+2Fc^2^)/3'
_refine_ls_weighting_scheme calc
_refine_ls_wR_factor_gt 0.0804
_refine_ls_wR_factor_ref 0.0847
_reflns_number_gt 1899
_reflns_number_total 2203
_reflns_threshold_expression I>2\s(I)
_cod_data_source_file cv6613.cif
_cod_data_source_block I
_cod_original_formula_sum 'C12 H12 Br1 N3 O2'
_cod_database_code 2207760
_cod_database_fobs_code 2207760

loop_
_symmetry_equiv_pos_as_xyz
'x, y, z'
'-x+1/2, -y+1/2, z+1/2'
'-x, y, -z+1/2'
'x+1/2, -y+1/2, -z'
'-x, -y, -z'
'x-1/2, y-1/2, -z-1/2'
'x, -y, z-1/2'
'-x-1/2, y-1/2, z'

loop_
_atom_site_label
_atom_site_fract_x
_atom_site_fract_y
_atom_site_fract_z
_atom_site_U_iso_or_equiv
_atom_site_adp_type
_atom_site_calc_flag
_atom_site_refinement_flags
_atom_site_occupancy
_atom_site_type_symbol
Br1 1.01693(4) -0.09384(2) 0.105125(15) 0.05078(16) Uani d . 1 Br
C1 0.6431(3) 0.09972(17) 0.03121(12) 0.0345(6) Uani d . 1 C
C2 0.5791(4) 0.14921(19) -0.01942(12) 0.0408(6) Uani d . 1 C
H2 0.6504 0.1700 -0.0500 0.049 Uiso calc R 1 H
C3 0.4136(4) 0.1667(2) -0.02373(13) 0.0466(7) Uani d . 1 C
H3 0.3720 0.1997 -0.0572 0.056 Uiso calc R 1 H
C4 0.3060(4) 0.1354(2) 0.02168(15) 0.0508(8) Uani d . 1 C
H4 0.1927 0.1474 0.0190 0.061 Uiso calc R 1 H
C5 0.3683(4) 0.0876(2) 0.06956(14) 0.0456(7) Uani d . 1 C
H5 0.2967 0.0661 0.0999 0.055 Uiso calc R 1 H
C6 0.5944(4) 0.01860(19) 0.12924(11) 0.0394(6) Uani d . 1 C
H6A 0.6813 -0.0252 0.1172 0.047 Uiso calc R 1 H
H6B 0.5035 -0.0183 0.1460 0.047 Uiso calc R 1 H
C7 0.6608(3) 0.08365(17) 0.17824(11) 0.0333(6) Uani d . 1 C
C8 0.7423(4) 0.0422(2) 0.22713(12) 0.0424(6) Uani d . 1 C
H8 0.7529 -0.0234 0.2287 0.051 Uiso calc R 1 H
C9 0.8079(4) 0.0966(2) 0.27336(13) 0.0438(7) Uani d . 1 C
H9 0.8619 0.0687 0.3063 0.053 Uiso calc R 1 H
C10 0.7912(3) 0.1934(2) 0.26936(12) 0.0403(7) Uani d . 1 C
C11 0.7089(4) 0.2367(2) 0.22200(13) 0.0439(7) Uani d . 1 C
H11 0.6978 0.3023 0.2208 0.053 Uiso calc R 1 H
C12 0.6430(4) 0.18091(19) 0.17625(12) 0.0403(6) Uani d . 1 C
H12 0.5863 0.2090 0.1440 0.048 Uiso calc R 1 H
N1 0.5351(3) 0.06982(16) 0.07470(10) 0.0355(5) Uani d . 1 N
N2 0.8053(3) 0.08377(17) 0.03638(11) 0.0441(6) Uani d . 1 N
H2A 0.8433 0.0541 0.0677 0.053 Uiso calc R 1 H
H2B 0.8721 0.1032 0.0084 0.053 Uiso calc R 1 H
N3 0.8684(3) 0.2529(2) 0.31648(12) 0.0568(7) Uani d . 1 N
O1 0.8792(4) 0.3374(2) 0.30749(12) 0.0800(8) Uani d . 1 O
O2 0.9211(4) 0.2134(2) 0.36222(11) 0.0787(8) Uani d . 1 O

loop_
_atom_site_aniso_label
_atom_site_aniso_U_11
_atom_site_aniso_U_22
_atom_site_aniso_U_33
_atom_site_aniso_U_12
_atom_site_aniso_U_13
_atom_site_aniso_U_23
Br1 0.0479(2) 0.0596(2) 0.0448(2) 0.00445(14) 0.00594(13) 0.01166(14)
C1 0.0395(14) 0.0344(13) 0.0295(13) -0.0054(11) 0.0001(11) -0.0055(11)
C2 0.0516(17) 0.0406(15) 0.0301(14) -0.0005(13) -0.0016(13) 0.0007(11)
C3 0.0562(18) 0.0428(16) 0.0407(16) 0.0062(14) -0.0117(14) -0.0060(13)
C4 0.0389(16) 0.0561(18) 0.0574(19) 0.0038(14) -0.0090(15) -0.0160(16)
C5 0.0397(16) 0.0547(18) 0.0423(17) -0.0069(13) 0.0065(13) -0.0109(14)
C6 0.0520(16) 0.0367(14) 0.0296(13) -0.0078(12) 0.0043(13) 0.0017(11)
C7 0.0374(14) 0.0368(14) 0.0256(12) -0.0031(11) 0.0058(11) 0.0000(10)
C8 0.0542(17) 0.0396(14) 0.0333(14) 0.0049(13) 0.0043(13) 0.0020(12)
C9 0.0436(16) 0.0622(19) 0.0257(13) 0.0064(14) 0.0027(12) 0.0024(13)
C10 0.0358(15) 0.0570(17) 0.0280(13) -0.0061(13) 0.0048(11) -0.0117(13)
C11 0.0525(17) 0.0372(14) 0.0419(15) -0.0039(13) 0.0026(14) -0.0051(13)
C12 0.0479(16) 0.0397(15) 0.0331(14) -0.0006(12) -0.0046(12) 0.0010(12)
N1 0.0390(12) 0.0404(12) 0.0271(11) -0.0075(10) -0.0003(9) -0.0041(9)
N2 0.0389(13) 0.0564(15) 0.0370(13) -0.0039(11) 0.0006(10) 0.0086(11)
N3 0.0460(15) 0.087(2) 0.0375(15) -0.0143(14) 0.0080(12) -0.0219(15)
O1 0.095(2) 0.0741(18) 0.0704(17) -0.0275(16) -0.0020(15) -0.0289(14)
O2 0.0804(18) 0.119(2) 0.0369(13) -0.0151(17) -0.0124(13) -0.0173(14)

loop_
_atom_type_symbol
_atom_type_description
_atom_type_scat_dispersion_real
_atom_type_scat_dispersion_imag
_atom_type_scat_source
C C 0.0033 0.0016 'International Tables Vol C Tables 4.2.6.8 and 6.1.1.4'
H H 0.0000 0.0000 'International Tables Vol C Tables 4.2.6.8 and 6.1.1.4'
N N 0.0061 0.0033 'International Tables Vol C Tables 4.2.6.8 and 6.1.1.4'
O O 0.0106 0.0060 'International Tables Vol C Tables 4.2.6.8 and 6.1.1.4'
Br Br -0.2901 2.4595 'International Tables Vol C Tables 4.2.6.8 and 6.1.1.4'

loop_
_geom_angle_atom_site_label_1
_geom_angle_atom_site_label_2
_geom_angle_atom_site_label_3
_geom_angle
_geom_angle_publ_flag
N2 C1 N1 121.1(2) ?
N2 C1 C2 120.7(3) ?
N1 C1 C2 118.2(2) ?
C3 C2 C1 120.2(3) ?
C3 C2 H2 119.9 ?
C1 C2 H2 119.9 ?
C2 C3 C4 120.2(3) ?
C2 C3 H3 119.9 ?
C4 C3 H3 119.9 ?
C5 C4 C3 119.0(3) ?
C5 C4 H4 120.5 ?
C3 C4 H4 120.5 ?
C4 C5 N1 121.4(3) ?
C4 C5 H5 119.3 ?
N1 C5 H5 119.3 ?
N1 C6 C7 113.1(2) ?
N1 C6 H6A 109.0 ?
C7 C6 H6A 109.0 ?
N1 C6 H6B 109.0 ?
C7 C6 H6B 109.0 ?
H6A C6 H6B 107.8 ?
C12 C7 C8 119.5(2) ?
C12 C7 C6 123.0(2) ?
C8 C7 C6 117.5(2) ?
C9 C8 C7 121.1(3) ?
C9 C8 H8 119.5 ?
C7 C8 H8 119.5 ?
C10 C9 C8 118.0(3) ?
C10 C9 H9 121.0 ?
C8 C9 H9 121.0 ?
C11 C10 C9 122.5(3) ?
C11 C10 N3 118.8(3) ?
C9 C10 N3 118.8(3) ?
C10 C11 C12 118.7(3) ?
C10 C11 H11 120.6 ?
C12 C11 H11 120.6 ?
C7 C12 C11 120.2(3) ?
C7 C12 H12 119.9 ?
C11 C12 H12 119.9 ?
C1 N1 C5 120.9(2) ?
C1 N1 C6 120.9(2) ?
C5 N1 C6 118.2(2) ?
C1 N2 H2A 120.0 ?
C1 N2 H2B 120.0 ?
H2A N2 H2B 120.0 ?
O1 N3 O2 123.8(3) yes
O1 N3 C10 118.6(3) yes
O2 N3 C10 117.6(3) yes

loop_
_geom_bond_atom_site_label_1
_geom_bond_atom_site_label_2
_geom_bond_distance
C1 N2 1.330(3)
C1 N1 1.357(3)
C1 C2 1.408(4)
C2 C3 1.359(4)
C2 H2 0.9300
C3 C4 1.390(4)
C3 H3 0.9300
C4 C5 1.343(4)
C4 H4 0.9300
C5 N1 1.370(4)
C5 H5 0.9300
C6 N1 1.475(3)
C6 C7 1.509(4)
C6 H6A 0.9700
C6 H6B 0.9700
C7 C12 1.379(4)
C7 C8 1.385(4)
C8 C9 1.375(4)
C8 H8 0.9300
C9 C10 1.374(4)
C9 H9 0.9300
C10 C11 1.374(4)
C10 N3 1.468(4)
C11 C12 1.380(4)
C11 H11 0.9300
C12 H12 0.9300
N2 H2A 0.8600
N2 H2B 0.8600
N3 O1 1.211(4)
N3 O2 1.222(4)

loop_
_geom_hbond_atom_site_label_D
_geom_hbond_atom_site_label_H
_geom_hbond_atom_site_label_A
_geom_hbond_site_symmetry_A
_geom_hbond_distance_DH
_geom_hbond_distance_HA
_geom_hbond_distance_DA
_geom_hbond_angle_DHA
N2 H2A Br1 1 0.86 2.64 3.382(2) 145
N2 H2B Br1 5_755 0.86 2.65 3.416(2) 150

loop_
_geom_torsion_atom_site_label_1
_geom_torsion_atom_site_label_2
_geom_torsion_atom_site_label_3
_geom_torsion_atom_site_label_4
_geom_torsion
_geom_torsion_publ_flag
N2 C1 C2 C3 -178.8(2) ?
N1 C1 C2 C3 0.5(4) ?
C1 C2 C3 C4 -0.3(4) ?
C2 C3 C4 C5 -0.2(4) ?
C3 C4 C5 N1 0.5(4) ?
N1 C6 C7 C12 9.9(4) yes
N1 C6 C7 C8 -170.4(2) yes
C12 C7 C8 C9 -0.9(4) ?
C6 C7 C8 C9 179.4(3) ?
C7 C8 C9 C10 -0.5(4) ?
C8 C9 C10 C11 1.5(4) ?
C8 C9 C10 N3 -176.6(2) ?
C9 C10 C11 C12 -1.1(4) ?
N3 C10 C11 C12 177.1(2) ?
C8 C7 C12 C11 1.3(4) ?
C6 C7 C12 C11 -178.9(3) ?
C10 C11 C12 C7 -0.4(4) ?
N2 C1 N1 C5 179.1(2) ?
C2 C1 N1 C5 -0.2(4) ?
N2 C1 N1 C6 0.0(4) ?
C2 C1 N1 C6 -179.3(2) ?
C4 C5 N1 C1 -0.3(4) ?
C4 C5 N1 C6 178.8(3) ?
C7 C6 N1 C1 81.4(3) ?
C7 C6 N1 C5 -97.7(3) ?
C11 C10 N3 O1 -11.1(4) ?
C9 C10 N3 O1 167.1(3) ?
C11 C10 N3 O2 170.3(3) ?
C9 C10 N3 O2 -11.5(4) ?

loop_
_cod_related_entry_id
_cod_related_entry_database
_cod_related_entry_code
1 ChemSpider 21126751
